data_2100371
loop_
_publ_author_name
'Britton, Doyle'

_publ_section_title
;
 3,5-Dihalo-4-hydroxybenzonitriles: isostructures, polymorphs and
 solvates
;
_journal_coeditor_code DE5020
_journal_date_accepted 2005-11-19
_journal_date_recd_electronic 2005-04-29
_journal_issue 1
_journal_name_full 'Acta Crystallographica Section B'
_journal_page_first 109
_journal_page_last 117
_journal_paper_category FA
_journal_paper_doi 10.1107/S0108768105038267
_journal_volume 62
_journal_year 2006
_chemical_formula_moiety 'C7 H3 I2 N O'
_chemical_formula_sum 'C7 H3 I2 N O'
_chemical_formula_weight 370.90
_chemical_name_common Iodoxynil
_chemical_name_systematic
;
 3,5-diiodo-4-hydroxybenzonitrile / polymorph A
;
_space_group_IT_number 2
_symmetry_cell_setting triclinic
_symmetry_space_group_name_Hall '-P 1'
_symmetry_space_group_name_H-M 'P -1'
_atom_sites_solution_hydrogens geom
_atom_sites_solution_primary direct
_atom_sites_solution_secondary difmap
_audit_creation_method SHELXTL
_cell_angle_alpha 97.320(10)
_cell_angle_beta 109.860(10)
_cell_angle_gamma 105.590(10)
_cell_formula_units_Z 4
_cell_length_a 8.648(2)
_cell_length_b 9.393(2)
_cell_length_c 12.120(2)
_cell_measurement_reflns_used 2025
_cell_measurement_temperature 174(2)
_cell_measurement_theta_max 27.46
_cell_measurement_theta_min 2.59
_cell_volume 865.5(3)
_computing_cell_refinement 'SAINT (Bruker, 2002)'
_computing_data_collection 'SMART (Bruker, 2002)'
_computing_data_reduction SAINT
_computing_molecular_graphics SHELXTL
_computing_publication_material SHELXTL
_computing_structure_refinement SHELXTL
_computing_structure_solution 'SHELXTL (Sheldrick, 1997)'
_diffrn_ambient_temperature 174(2)
_diffrn_measured_fraction_theta_full 0.988
_diffrn_measured_fraction_theta_max 0.988
_diffrn_measurement_device_type
;
Siemens area detector diffractometer
;
_diffrn_measurement_method '\w scans'
_diffrn_radiation_monochromator graphite
_diffrn_radiation_source 'fine-focus sealed tube'
_diffrn_radiation_type MoK\a
_diffrn_radiation_wavelength 0.71073
_diffrn_reflns_av_R_equivalents 0.038
_diffrn_reflns_av_sigmaI/netI 0.047
_diffrn_reflns_limit_h_max 11
_diffrn_reflns_limit_h_min -11
_diffrn_reflns_limit_k_max 12
_diffrn_reflns_limit_k_min -12
_diffrn_reflns_limit_l_max 15
_diffrn_reflns_limit_l_min -15
_diffrn_reflns_number 10284
_diffrn_reflns_theta_full 27.50
_diffrn_reflns_theta_max 27.00
_diffrn_reflns_theta_min 1.84
_diffrn_standards_decay_% 'less than 1'
_diffrn_standards_number 0
_exptl_absorpt_coefficient_mu 7.207
_exptl_absorpt_correction_T_max .237
_exptl_absorpt_correction_T_min .121
_exptl_absorpt_correction_type multi-scan
_exptl_absorpt_process_details
;
 SADABS;  Sheldrick, 1996;  Blessing, 1995'
;
_exptl_crystal_colour colorless
_exptl_crystal_density_diffrn 2.846
_exptl_crystal_density_meas ?
_exptl_crystal_density_method .
_exptl_crystal_description prism
_exptl_crystal_F_000 664
_exptl_crystal_size_max .30
_exptl_crystal_size_mid .25
_exptl_crystal_size_min .20
_refine_diff_density_max 1.08
_refine_diff_density_min -1.24
_refine_ls_extinction_method none
_refine_ls_goodness_of_fit_ref 1.14
_refine_ls_hydrogen_treatment constr
_refine_ls_matrix_type full
_refine_ls_number_parameters 334
_refine_ls_number_reflns 3930
_refine_ls_number_restraints 220
_refine_ls_restrained_S_all 1.13
_refine_ls_R_factor_all 0.073
_refine_ls_R_factor_gt 0.050
_refine_ls_shift/su_max 0.001
_refine_ls_shift/su_mean 0.003
_refine_ls_structure_factor_coef Fsqd
_refine_ls_weighting_details
;
 calc w=1/[\s^2^(Fo^2^)+(0.031P)^2^+5.03P] where
P=(Fo^2^+2Fc^2^)/3
;
_refine_ls_weighting_scheme calc
_refine_ls_wR_factor_gt 0.093
_refine_ls_wR_factor_ref 0.099
_reflns_number_gt 3102
_reflns_number_total 3930
_reflns_threshold_expression ' >2\s(I) '
_cod_data_source_file de5020.cif
_cod_data_source_block MI-A
_cod_database_code 2100371

loop_
_symmetry_equiv_pos_as_xyz
'x, y, z'
'-x, -y, -z'

loop_
_atom_site_label
_atom_site_fract_x
_atom_site_fract_y
_atom_site_fract_z
_atom_site_U_iso_or_equiv
_atom_site_adp_type
_atom_site_calc_flag
_atom_site_refinement_flags
_atom_site_occupancy
_atom_site_disorder_assembly
_atom_site_disorder_group
_atom_site_type_symbol
C11 0.3419(5) 0.5807(7) 0.7810(6) 0.0190(16) Uani d PD 0.9568(18) A 1 C
C12 0.2741(4) 0.6649(7) 0.7047(6) 0.0198(17) Uani d PD 0.9568(18) A 1 C
H12 0.2521 0.7513 0.7374 0.024 Uiso calc PR 0.9568(18) A 1 H
I13 0.13338(8) 0.75915(8) 0.46927(6) 0.02092(18) Uani d PD 0.9568(18) A 1 I
C13 0.2370(8) 0.6287(8) 0.5834(7) 0.0159(15) Uani d PD 0.9568(18) A 1 C
O14 0.2305(7) 0.4560(6) 0.4128(5) 0.0261(14) Uani d PD 0.9568(18) A 1 O
H14 0.1858 0.5141 0.3760 0.031 Uiso calc PR 0.9568(18) A 1 H
C14 0.2692(9) 0.5027(8) 0.5347(7) 0.0176(16) Uani d PD 0.9568(18) A 1 C
I15 0.38083(8) 0.22502(7) 0.53200(6) 0.02361(18) Uani d PD 0.9568(18) A 1 I
C15 0.3394(9) 0.4168(8) 0.6092(7) 0.0177(16) Uani d PD 0.9568(18) A 1 C
C16 0.3783(9) 0.4552(8) 0.7340(7) 0.0205(17) Uani d PD 0.9568(18) A 1 C
H16 0.4282 0.3971 0.7854 0.025 Uiso calc PR 0.9568(18) A 1 H
N17 0.4085(10) 0.6505(9) 1.0075(7) 0.030(2) Uani d PD 0.9568(18) A 1 N
C17 0.3802(9) 0.6188(9) 0.9083(8) 0.0235(18) Uani d PD 0.9568(18) A 1 C
C21 0.1590(9) 0.2865(8) 0.0842(7) 0.0183(16) Uani d PD 0.9568(18) A 1 C
C22 0.2294(9) 0.2059(8) 0.1664(7) 0.0196(17) Uani d PD 0.9568(18) A 1 C
H22 0.2508 0.2366 0.2495 0.024 Uiso calc PR 0.9568(18) A 1 H
I23 0.37373(8) -0.04516(8) 0.24151(6) 0.0246(2) Uani d PD 0.9568(18) A 1 I
C23 0.2675(9) 0.0802(8) 0.1243(7) 0.0182(16) Uani d PD 0.9568(18) A 1 C
O24 0.2713(7) -0.0887(6) -0.0453(5) 0.0290(14) Uani d PD 0.9568(18) A 1 O
H24 0.3140 -0.1288 0.0105 0.035 Uiso calc PR 0.9568(18) A 1 H
C24 0.2351(9) 0.0348(8) 0.0013(7) 0.0185(16) Uani d PD 0.9568(18) A 1 C
I25 0.11671(9) 0.04370(8) -0.26068(5) 0.02799(19) Uani d PD 0.9568(18) A 1 I
C25 0.1650(9) 0.1154(8) -0.0784(6) 0.0169(15) Uani d PD 0.9568(18) A 1 C
C26 0.1262(9) 0.2417(9) -0.0361(7) 0.0225(18) Uani d PD 0.9568(18) A 1 C
H26 0.0770 0.2966 -0.0909 0.027 Uiso calc PR 0.9568(18) A 1 H
N27 0.0879(11) 0.5155(9) 0.1669(8) 0.040(3) Uani d PD 0.9568(18) A 1 N
C27 0.1213(10) 0.4167(10) 0.1291(8) 0.030(2) Uani d PD 0.9568(18) A 1 C
C11A 0.342(2) 0.882(3) 1.0711(18) 0.019 Uiso d PD 0.0207(10) B 6 C
C12A 0.274(2) 0.969(2) 0.997(2) 0.019 Uiso d PD 0.0207(10) B 6 C
H12A 0.2537 1.0549 1.0318 0.023 Uiso calc PR 0.0207(10) B 6 H
I13A 0.1340(19) 1.070(2) 0.765(3) 0.021 Uiso d PD 0.0207(10) B 6 I
C13A 0.2356(18) 0.935(2) 0.876(2) 0.017 Uiso d PD 0.0207(10) B 6 C
O14A 0.2300(19) 0.769(2) 0.7022(17) 0.026 Uiso d PD 0.0207(10) B 6 O
H14A 0.1855 0.8278 0.6669 0.031 Uiso calc PR 0.0207(10) B 6 H
C14A 0.2655(18) 0.810(2) 0.8240(18) 0.017 Uiso d PD 0.0207(10) B 6 C
I15A 0.3762(17) 0.532(2) 0.815(2) 0.024 Uiso d PD 0.0207(10) B 6 I
C15A 0.3336(19) 0.721(2) 0.8959(18) 0.018 Uiso d PD 0.0207(10) B 6 C
C16A 0.373(2) 0.755(3) 1.0209(18) 0.020 Uiso d PD 0.0207(10) B 6 C
H16A 0.4198 0.6940 1.0702 0.024 Uiso calc PR 0.0207(10) B 6 H
N17A 0.411(3) 0.951(6) 1.298(2) 0.031 Uiso d PD 0.0207(10) B 6 N
C17A 0.383(2) 0.918(3) 1.1988(19) 0.022 Uiso d PD 0.0207(10) B 6 C
C21A 0.1703(19) 0.578(2) 0.381(2) 0.020 Uiso d PD 0.0207(10) B 6 C
C22A 0.239(2) 0.499(3) 0.464(2) 0.020 Uiso d PD 0.0207(10) B 6 C
H22A 0.2615 0.5320 0.5474 0.024 Uiso calc PR 0.0207(10) B 6 H
I23A 0.3789(19) 0.247(3) 0.543(2) 0.025 Uiso d PD 0.0207(10) B 6 I
C23A 0.2749(19) 0.371(3) 0.4240(19) 0.018 Uiso d PD 0.0207(10) B 6 C
O24A 0.2750(19) 0.196(2) 0.256(2) 0.029 Uiso d PD 0.0207(10) B 6 O
H24A 0.3174 0.1573 0.3127 0.035 Uiso calc PR 0.0207(10) B 6 H
C24A 0.2420(18) 0.323(2) 0.3012(19) 0.019 Uiso d PD 0.0207(10) B 6 C
I25A 0.1245(19) 0.326(3) 0.0381(18) 0.028 Uiso d PD 0.0207(10) B 6 I
C25A 0.1738(18) 0.402(2) 0.2201(19) 0.017 Uiso d PD 0.0207(10) B 6 C
C26A 0.1380(19) 0.531(2) 0.261(2) 0.023 Uiso d PD 0.0207(10) B 6 C
H26A 0.0912 0.5864 0.2052 0.028 Uiso calc PR 0.0207(10) B 6 H
N27A 0.109(3) 0.813(3) 0.465(5) 0.040 Uiso d PD 0.0207(10) B 6 N
C27A 0.134(2) 0.711(3) 0.424(3) 0.029 Uiso d PD 0.0207(10) B 6 C
C11B 0.333(2) 0.322(4) 0.511(2) 0.019 Uiso d PD 0.0225(12) C 7 C
C12B 0.265(2) 0.404(3) 0.433(2) 0.019 Uiso d PD 0.0225(12) C 7 C
H12B 0.2427 0.4910 0.4647 0.023 Uiso calc PR 0.0225(12) C 7 H
I13B 0.1246(19) 0.493(3) 0.196(3) 0.021 Uiso d PD 0.0225(12) C 7 I
C13B 0.229(2) 0.366(3) 0.312(2) 0.017 Uiso d PD 0.0225(12) C 7 C
O14B 0.228(2) 0.192(3) 0.145(2) 0.026 Uiso d PD 0.0225(12) C 7 O
H14B 0.1834 0.2497 0.1066 0.031 Uiso calc PR 0.0225(12) C 7 H
C14B 0.261(2) 0.239(3) 0.266(2) 0.017 Uiso d PD 0.0225(12) C 7 C
I15B 0.376(2) -0.037(3) 0.268(4) 0.024 Uiso d PD 0.0225(12) C 7 I
C15B 0.330(2) 0.153(3) 0.342(3) 0.018 Uiso d PD 0.0225(12) C 7 C
C16B 0.367(2) 0.194(3) 0.466(3) 0.020 Uiso d PD 0.0225(12) C 7 C
H16B 0.4135 0.1351 0.5182 0.024 Uiso calc PR 0.0225(12) C 7 H
N17B 0.398(3) 0.400(7) 0.737(2) 0.031 Uiso d PD 0.0225(12) C 7 N
C17B 0.371(2) 0.362(4) 0.639(2) 0.022 Uiso d PD 0.0225(12) C 7 C
C21B 0.164(2) 0.016(3) -0.173(4) 0.020 Uiso d PD 0.0225(12) C 7 C
C22B 0.233(2) -0.066(3) -0.092(3) 0.020 Uiso d PD 0.0225(12) C 7 C
H22B 0.2567 -0.0354 -0.0088 0.024 Uiso calc PR 0.0225(12) C 7 H
I23B 0.369(2) -0.323(3) -0.020(3) 0.025 Uiso d PD 0.0225(12) C 7 I
C23B 0.267(2) -0.194(3) -0.136(3) 0.018 Uiso d PD 0.0225(12) C 7 C
O24B 0.264(2) -0.365(3) -0.307(3) 0.029 Uiso d PD 0.0225(12) C 7 O
H24B 0.3068 -0.4055 -0.2518 0.035 Uiso calc PR 0.0225(12) C 7 H
C24B 0.233(2) -0.239(3) -0.259(3) 0.019 Uiso d PD 0.0225(12) C 7 C
I25B 0.116(3) -0.227(5) -0.520(3) 0.028 Uiso d PD 0.0225(12) C 7 I
C25B 0.165(2) -0.157(4) -0.338(3) 0.017 Uiso d PD 0.0225(12) C 7 C
C26B 0.131(2) -0.028(4) -0.294(4) 0.023 Uiso d PD 0.0225(12) C 7 C
H26B 0.0838 0.0287 -0.3479 0.028 Uiso calc PR 0.0225(12) C 7 H
N27B 0.106(3) 0.249(3) -0.084(6) 0.040 Uiso d PD 0.0225(12) C 7 N
C27B 0.130(3) 0.147(3) -0.127(5) 0.029 Uiso d PD 0.0225(12) C 7 C

loop_
_atom_site_aniso_label
_atom_site_aniso_U_11
_atom_site_aniso_U_22
_atom_site_aniso_U_33
_atom_site_aniso_U_12
_atom_site_aniso_U_13
_atom_site_aniso_U_23
C11 0.018(4) 0.025(4) 0.019(4) 0.011(4) 0.009(3) 0.009(3)
C12 0.022(4) 0.008(4) 0.022(4) 0.000(3) 0.005(3) -0.004(3)
I13 0.0259(3) 0.0207(3) 0.0210(3) 0.0133(3) 0.0092(2) 0.0094(2)
C13 0.020(4) 0.016(4) 0.019(4) 0.011(3) 0.010(3) 0.011(3)
O14 0.046(4) 0.026(3) 0.016(3) 0.024(3) 0.013(3) 0.010(2)
C14 0.020(4) 0.021(4) 0.014(3) 0.006(3) 0.008(3) 0.008(3)
I15 0.0331(3) 0.0213(3) 0.0221(3) 0.0168(3) 0.0113(2) 0.0062(2)
C15 0.021(4) 0.015(4) 0.022(4) 0.008(3) 0.012(3) 0.008(3)
C16 0.016(4) 0.014(4) 0.028(4) 0.006(3) 0.003(3) 0.006(3)
N17 0.047(5) 0.032(5) 0.018(4) 0.024(4) 0.013(4) 0.005(3)
C17 0.025(4) 0.017(4) 0.031(5) 0.013(4) 0.007(4) 0.010(4)
C21 0.024(4) 0.013(4) 0.015(4) 0.007(3) 0.005(3) -0.001(3)
C22 0.019(4) 0.021(4) 0.022(4) 0.009(4) 0.010(3) 0.007(3)
I23 0.0337(3) 0.0256(3) 0.0193(4) 0.0179(3) 0.0084(3) 0.0094(3)
C23 0.022(4) 0.019(4) 0.019(4) 0.011(4) 0.010(3) 0.006(3)
O24 0.047(4) 0.031(3) 0.023(3) 0.032(3) 0.015(3) 0.010(3)
C24 0.017(4) 0.017(4) 0.023(4) 0.008(3) 0.007(3) 0.011(3)
I25 0.0399(4) 0.0342(4) 0.0184(3) 0.0229(3) 0.0124(3) 0.0095(3)
C25 0.014(4) 0.015(4) 0.016(4) 0.000(3) 0.002(3) 0.004(3)
C26 0.021(4) 0.026(4) 0.024(4) 0.011(4) 0.006(3) 0.016(4)
N27 0.073(7) 0.041(5) 0.021(5) 0.042(5) 0.017(4) 0.014(4)
C27 0.039(5) 0.040(5) 0.021(4) 0.022(5) 0.011(4) 0.021(4)

loop_
_atom_type_symbol
_atom_type_description
_atom_type_scat_dispersion_real
_atom_type_scat_dispersion_imag
_atom_type_scat_source
C C 0.0033 0.0016 'International Tables Vol C Tables 4.2.6.8 and 6.1.1.4'
H H 0.0000 0.0000 'International Tables Vol C Tables 4.2.6.8 and 6.1.1.4'
N N 0.0061 0.0033 'International Tables Vol C Tables 4.2.6.8 and 6.1.1.4'
O O 0.0106 0.0060 'International Tables Vol C Tables 4.2.6.8 and 6.1.1.4'
I I -0.4742 1.8119 'International Tables Vol C Tables 4.2.6.8 and 6.1.1.4'

loop_
_geom_angle_atom_site_label_1
_geom_angle_atom_site_label_2
_geom_angle_atom_site_label_3
_geom_angle
C12 C11 C16 119.2(7)
C12 C11 C17 122.2(6)
C16 C11 C17 118.6(7)
C13 C12 C11 122.3(6)
C13 C12 H12 118.8
C11 C12 H12 118.8
C12 C13 C14 119.3(6)
C12 C13 I13 121.5(5)
C14 C13 I13 119.2(5)
C14 O14 H14 109.5
O14 C14 C15 117.4(6)
O14 C14 C13 122.8(6)
C15 C14 C13 119.8(7)
C14 C15 C16 120.7(7)
C14 C15 I15 118.7(5)
C16 C15 I15 120.6(5)
C11 C16 C15 118.7(7)
C11 C16 H16 120.6
C15 C16 H16 120.6
N17 C17 C11 178.7(8)
C26 C21 C22 120.8(7)
C26 C21 C27 120.9(7)
C22 C21 C27 118.3(7)
C23 C22 C21 118.9(7)
C23 C22 H22 120.5
C21 C22 H22 120.5
C22 C23 C24 120.3(7)
C22 C23 I23 121.1(5)
C24 C23 I23 118.6(5)
C24 O24 H24 109.5
C25 C24 O24 117.3(7)
C25 C24 C23 119.9(7)
O24 C24 C23 122.8(6)
C24 C25 C26 119.8(7)
C24 C25 I25 118.8(5)
C26 C25 I25 121.4(5)
C21 C26 C25 120.3(7)
C21 C26 H26 119.9
C25 C26 H26 119.9
N27 C27 C21 177.1(9)
C12A C11A C16A 119.2(7)
C12A C11A C17A 122.2(7)
C16A C11A C17A 118.6(7)
C13A C12A C11A 122.3(6)
C13A C12A H12A 118.8
C11A C12A H12A 118.8
C12A C13A C14A 119.3(6)
C12A C13A I13A 121.5(5)
C14A C13A I13A 119.2(5)
C14A O14A H14A 109.5
O14A C14A C15A 117.4(6)
O14A C14A C13A 122.8(6)
C15A C14A C13A 119.8(7)
C14A C15A C16A 120.7(7)
C14A C15A I15A 118.7(5)
C16A C15A I15A 120.7(5)
C11A C16A C15A 118.7(7)
C11A C16A H16A 120.6
C15A C16A H16A 120.6
N17A C17A C11A 177(2)
C26A C21A C22A 120.8(7)
C26A C21A C27A 120.9(8)
C22A C21A C27A 118.3(7)
C23A C22A C21A 118.9(7)
C23A C22A H22A 120.5
C21A C22A H22A 120.5
C22A C23A C24A 120.3(7)
C22A C23A I23A 121.1(5)
C24A C23A I23A 118.6(5)
C24A O24A H24A 109.5
C25A C24A O24A 117.3(7)
C25A C24A C23A 119.9(7)
O24A C24A C23A 122.8(6)
C24A C25A C26A 119.8(7)
C24A C25A I25A 118.8(5)
C26A C25A I25A 121.4(5)
C21A C26A C25A 120.3(7)
C21A C26A H26A 119.9
C25A C26A H26A 119.9
N27A C27A C21A 176(2)
C12B C11B C16B 119.2(7)
C12B C11B C17B 122.2(7)
C16B C11B C17B 118.6(7)
C13B C12B C11B 122.3(6)
C13B C12B H12B 118.8
C11B C12B H12B 118.8
C12B C13B C14B 119.3(6)
C12B C13B I13B 121.5(5)
C14B C13B I13B 119.2(5)
C14B O14B H14B 109.5
O14B C14B C15B 117.4(6)
O14B C14B C13B 122.8(6)
C15B C14B C13B 119.8(7)
C14B C15B C16B 120.7(7)
C14B C15B I15B 118.7(5)
C16B C15B I15B 120.7(5)
C11B C16B C15B 118.7(7)
C11B C16B H16B 120.6
C15B C16B H16B 120.6
N17B C17B C11B 177(3)
C26B C21B C22B 120.8(7)
C26B C21B C27B 120.9(8)
C22B C21B C27B 118.3(7)
C23B C22B C21B 118.9(7)
C23B C22B H22B 120.5
C21B C22B H22B 120.5
C22B C23B C24B 120.3(7)
C22B C23B I23B 121.1(5)
C24B C23B I23B 118.6(5)
C24B O24B H24B 109.5
C25B C24B O24B 117.3(7)
C25B C24B C23B 119.9(7)
O24B C24B C23B 122.8(6)
C24B C25B C26B 119.8(7)
C24B C25B I25B 118.8(5)
C26B C25B I25B 121.4(5)
C21B C26B C25B 120.3(7)
C21B C26B H26B 119.9
C25B C26B H26B 119.9
N27B C27B C21B 176(2)

loop_
_geom_bond_atom_site_label_1
_geom_bond_atom_site_label_2
_geom_bond_distance
C11 C12 1.375(10)
C11 C16 1.401(10)
C11 C17 1.437(11)
C12 C13 1.369(10)
C12 H12 0.9500
I13 C13 2.097(7)
C13 C14 1.392(10)
O14 C14 1.380(8)
O14 H14 0.8400
C14 C15 1.383(10)
I15 C15 2.096(7)
C15 C16 1.408(11)
C16 H16 0.9500
N17 C17 1.125(11)
C21 C26 1.372(11)
C21 C22 1.401(11)
C21 C27 1.437(12)
C22 C23 1.390(10)
C22 H22 0.9500
I23 C23 2.090(7)
C23 C24 1.404(10)
O24 C24 1.383(9)
O24 H24 0.8400
C24 C25 1.382(10)
I25 C25 2.087(7)
C25 C26 1.399(11)
C26 H26 0.9500
N27 C27 1.131(12)
C11A C12A 1.375(10)
C11A C16A 1.401(10)
C11A C17A 1.438(11)
C12A C13A 1.369(10)
C12A H12A 0.9500
I13A C13A 2.097(7)
C13A C14A 1.392(10)
O14A C14A 1.380(9)
O14A H14A 0.8400
C14A C15A 1.383(10)
I15A C15A 2.096(7)
C15A C16A 1.408(11)
C16A H16A 0.9500
N17A C17A 1.125(11)
C21A C26A 1.372(11)
C21A C22A 1.401(11)
C21A C27A 1.437(12)
C22A C23A 1.390(10)
C22A H22A 0.9500
I23A C23A 2.090(7)
C23A C24A 1.404(10)
O24A C24A 1.383(9)
O24A H24A 0.8400
C24A C25A 1.382(10)
I25A C25A 2.087(7)
C25A C26A 1.399(11)
C26A H26A 0.9500
N27A C27A 1.131(12)
C11B C12B 1.375(10)
C11B C16B 1.401(10)
C11B C17B 1.438(11)
C12B C13B 1.369(10)
C12B H12B 0.9500
I13B C13B 2.097(7)
C13B C14B 1.392(10)
O14B C14B 1.380(9)
O14B H14B 0.8400
C14B C15B 1.383(10)
I15B C15B 2.096(7)
C15B C16B 1.408(11)
C16B H16B 0.9500
N17B C17B 1.125(11)
C21B C26B 1.372(11)
C21B C22B 1.401(11)
C21B C27B 1.437(12)
C22B C23B 1.390(10)
C22B H22B 0.9500
I23B C23B 2.090(7)
C23B C24B 1.404(10)
O24B C24B 1.383(9)
O24B H24B 0.8400
C24B C25B 1.382(10)
I25B C25B 2.086(7)
C25B C26B 1.399(11)
C26B H26B 0.9500
N27B C27B 1.131(12)
